data_7054152
loop_
_publ_author_name
'Blatova, Olga A.'
'Asiri, Abdullah M.'
'Al-amshany, Zahra M.'
'Arshad, Muhammad Nadeem'
'Blatov, Vladislav A.'

_publ_section_title
;
 Molecular packings and specific-bonding patterns in sulfonamides
;
_journal_issue 9
_journal_name_full 'New Journal of Chemistry'
_journal_page_first 4099
_journal_paper_doi 10.1039/C4NJ00392F
_journal_volume 38
_journal_year 2014
_chemical_formula_moiety 'C15 H16 N2 O3 S'
_chemical_formula_sum 'C15 H16 N2 O3 S'
_chemical_formula_weight 304.36
_chemical_name_common
;
<i>N</i>'-[(1<i>E</i>)-1-(3-methoxyphenyl)ethylidene]benzenesulfonohydrazide
;
_chemical_name_systematic
; 
<i>N</i>'-[(1<i>E</i>)-1-(3-methoxyphenyl)ethylidene]benzenesulfonohydrazide
;
_space_group_IT_number 19
_symmetry_cell_setting orthorhombic
_symmetry_space_group_name_Hall 'P 2ac 2ab'
_symmetry_space_group_name_H-M 'P 21 21 21'
_atom_sites_solution_hydrogens geom
_atom_sites_solution_primary direct
_atom_sites_solution_secondary difmap
_audit_creation_method SHELXL-97
_cell_angle_alpha 90.00
_cell_angle_beta 90.00
_cell_angle_gamma 90.00
_cell_formula_units_Z 4
_cell_length_a 8.0437(3)
_cell_length_b 9.7182(2)
_cell_length_c 19.7716(6)
_cell_measurement_reflns_used 7206
_cell_measurement_temperature 296(2)
_cell_measurement_theta_max 76.0618
_cell_measurement_theta_min 4.4664
_cell_volume 1545.55(8)
_computing_cell_refinement 'CrysAlis PRO (Agilent, 2012)'
_computing_data_collection 'CrysAlis PRO (Agilent, 2012)'
_computing_data_reduction 'CrysAlis PRO (Agilent, 2012)'
_computing_structure_refinement 'SHELXL-97 (Sheldrick, 1997)'
_computing_structure_solution 'SHELXS-97 (Sheldrick, 1990)'
_diffrn_ambient_temperature 296(2)
_diffrn_measured_fraction_theta_full 0.997
_diffrn_measured_fraction_theta_max 0.997
_diffrn_measurement_device_type 'SuperNova, Dual, Cu at zero, Atlas, CCD'
_diffrn_measurement_method '\w scans'
_diffrn_radiation_monochromator graphite
_diffrn_radiation_source 'fine-focus sealed tube'
_diffrn_radiation_type CuK\a
_diffrn_radiation_wavelength 1.54184
_diffrn_reflns_av_R_equivalents 0.0353
_diffrn_reflns_av_sigmaI/netI 0.0228
_diffrn_reflns_limit_h_max 10
_diffrn_reflns_limit_h_min -9
_diffrn_reflns_limit_k_max 12
_diffrn_reflns_limit_k_min -11
_diffrn_reflns_limit_l_max 24
_diffrn_reflns_limit_l_min -24
_diffrn_reflns_number 15858
_diffrn_reflns_theta_full 76.33
_diffrn_reflns_theta_max 76.33
_diffrn_reflns_theta_min 4.47
_diffrn_standards_number 0
_exptl_absorpt_coefficient_mu 1.964
_exptl_absorpt_correction_T_max 1.00000
_exptl_absorpt_correction_T_min 0.71728
_exptl_absorpt_correction_type multi-scan
_exptl_absorpt_process_details
; 
CrysAlisPro, Agilent Technologies,
Version 1.171.36.20 (release 27-06-2012 CrysAlis171 .NET)
(compiled Jul 11 2012,15:38:31)
Empirical absorption correction using spherical harmonics,
 implemented in SCALE3 ABSPACK scaling algorithm.
;
_exptl_crystal_colour colorless
_exptl_crystal_density_diffrn 1.308
_exptl_crystal_density_method 'not measured'
_exptl_crystal_description block
_exptl_crystal_F_000 640
_exptl_crystal_size_max 0.35
_exptl_crystal_size_mid 0.12
_exptl_crystal_size_min 0.11
_refine_diff_density_max 0.134
_refine_diff_density_min -0.235
_refine_diff_density_rms 0.035
_refine_ls_abs_structure_details 'Flack H D (1983), Acta Cryst. A39, 876-881'
_refine_ls_abs_structure_Flack 0.129(15)
_refine_ls_extinction_method none
_refine_ls_goodness_of_fit_ref 1.065
_refine_ls_hydrogen_treatment mixed
_refine_ls_matrix_type full
_refine_ls_number_parameters 215
_refine_ls_number_reflns 3224
_refine_ls_number_restraints 0
_refine_ls_restrained_S_all 1.065
_refine_ls_R_factor_all 0.0321
_refine_ls_R_factor_gt 0.0297
_refine_ls_shift/su_max 0.000
_refine_ls_shift/su_mean 0.000
_refine_ls_structure_factor_coef Fsqd
_refine_ls_weighting_details 'calc w=1/[\s^2^(Fo^2^)+(0.0385P)^2^+0.1615P] where P=(Fo^2^+2Fc^2^)/3'
_refine_ls_weighting_scheme calc
_refine_ls_wR_factor_gt 0.0744
_refine_ls_wR_factor_ref 0.0763
_reflns_number_gt 3058
_reflns_number_total 3224
_reflns_threshold_expression >2sigma(I)
_cod_data_source_file c4nj00392f3.cif
_cod_data_source_block c:\nadeem
_cod_depositor_comments 'Adding full bibliography for 7054151--7054153.cif.'
_cod_database_code 7054152

loop_
_symmetry_equiv_pos_as_xyz
'x, y, z'
'-x+1/2, -y, z+1/2'
'x+1/2, -y+1/2, -z'
'-x, y+1/2, -z+1/2'

loop_
_atom_site_label
_atom_site_type_symbol
_atom_site_fract_x
_atom_site_fract_y
_atom_site_fract_z
_atom_site_U_iso_or_equiv
_atom_site_adp_type
_atom_site_occupancy
_atom_site_symmetry_multiplicity
_atom_site_calc_flag
_atom_site_refinement_flags
_atom_site_disorder_assembly
_atom_site_disorder_group
S1 S 0.97385(5) 0.37499(4) 0.236584(18) 0.03722(10) Uani 1 1 d . . .
O1 O 0.9605(2) 0.28918(13) 0.17843(6) 0.0542(3) Uani 1 1 d . . .
O2 O 1.06737(15) 0.50040(11) 0.23291(7) 0.0468(3) Uani 1 1 d . . .
O3 O 1.0432(18) 0.6924(15) 0.5424(7) 0.080(2) Uani 0.50 1 d P A 1
O31 O 1.081(2) 0.6970(14) 0.5427(7) 0.120(6) Uani 0.50 1 d P A 2
N1 N 1.06398(19) 0.27820(14) 0.29417(7) 0.0401(3) Uani 1 1 d . . .
N2 N 1.07411(17) 0.34390(13) 0.35695(6) 0.0392(3) Uani 1 1 d . . .
C1 C 0.77431(19) 0.41548(15) 0.26674(9) 0.0379(3) Uani 1 1 d . . .
C2 C 0.7550(2) 0.52156(18) 0.31287(9) 0.0439(4) Uani 1 1 d . . .
H2 H 0.8459 0.5733 0.3269 0.053 Uiso 1 1 calc R . .
C3 C 0.5974(3) 0.5488(2) 0.33756(11) 0.0561(5) Uani 1 1 d . . .
H3 H 0.5823 0.6191 0.3689 0.067 Uiso 1 1 calc R . .
C4 C 0.4627(3) 0.4728(2) 0.31617(12) 0.0663(5) Uani 1 1 d . . .
H4 H 0.3571 0.4924 0.3327 0.080 Uiso 1 1 calc R . .
C5 C 0.4846(2) 0.3673(2) 0.27014(12) 0.0662(5) Uani 1 1 d . . .
H5 H 0.3935 0.3160 0.2559 0.079 Uiso 1 1 calc R . .
C6 C 0.6402(2) 0.3378(2) 0.24519(10) 0.0539(4) Uani 1 1 d . . .
H6 H 0.6551 0.2666 0.2143 0.065 Uiso 1 1 calc R . .
C7 C 1.1324(2) 0.27444(18) 0.40644(9) 0.0454(4) Uani 1 1 d . . .
C8 C 1.1415(2) 0.34940(19) 0.47195(9) 0.0478(4) Uani 1 1 d . . .
C9 C 1.0959(3) 0.4885(2) 0.47477(10) 0.0586(5) Uani 1 1 d . A .
H9 H 1.0611 0.5333 0.4357 0.070 Uiso 1 1 calc R . .
C10 C 1.1023(4) 0.5593(2) 0.53499(10) 0.0650(6) Uani 1 1 d . . .
C11 C 1.1564(3) 0.4934(3) 0.59388(10) 0.0711(6) Uani 1 1 d . A .
H11 H 1.1630 0.5414 0.6345 0.085 Uiso 1 1 calc R . .
C12 C 1.1994(4) 0.3574(3) 0.59097(11) 0.0769(7) Uani 1 1 d . . .
H12 H 1.2338 0.3128 0.6302 0.092 Uiso 1 1 calc R A .
C13 C 1.1926(3) 0.2846(2) 0.53058(11) 0.0661(6) Uani 1 1 d . A .
H13 H 1.2226 0.1921 0.5296 0.079 Uiso 1 1 calc R . .
C14 C 1.1905(4) 0.1280(2) 0.40091(12) 0.0797(8) Uani 1 1 d . . .
H14A H 1.0978 0.0670 0.4072 0.120 Uiso 1 1 calc R . .
H14B H 1.2727 0.1102 0.4350 0.120 Uiso 1 1 calc R . .
H14C H 1.2382 0.1130 0.3570 0.120 Uiso 1 1 calc R . .
C15A C 0.986(3) 0.7619(17) 0.4885(7) 0.113(6) Uani 0.50 1 d P A 1
H15A H 0.9526 0.8525 0.5023 0.169 Uiso 0.50 1 calc PR A 1
H15B H 0.8925 0.7141 0.4697 0.169 Uiso 0.50 1 calc PR A 1
H15F H 1.0723 0.7688 0.4551 0.169 Uiso 0.50 1 calc PR A 1
C15B C 1.043(3) 0.7717(19) 0.4786(9) 0.158(10) Uani 0.50 1 d P A 2
H15D H 1.0295 0.8680 0.4880 0.238 Uiso 0.50 1 calc PR A 2
H15E H 0.9423 0.7360 0.4594 0.238 Uiso 0.50 1 calc PR A 2
H20C H 1.1328 0.7593 0.4472 0.238 Uiso 0.50 1 calc PR A 2
H1 H 1.028(3) 0.199(2) 0.2921(9) 0.045(5) Uiso 1 1 d . . .

loop_
_atom_site_aniso_label
_atom_site_aniso_U_11
_atom_site_aniso_U_22
_atom_site_aniso_U_33
_atom_site_aniso_U_23
_atom_site_aniso_U_13
_atom_site_aniso_U_12
S1 0.04505(18) 0.03232(16) 0.03430(16) 0.00095(14) 0.00165(15) 0.00266(15)
O1 0.0745(8) 0.0516(7) 0.0363(6) -0.0080(5) -0.0032(6) 0.0126(7)
O2 0.0477(6) 0.0372(5) 0.0556(6) 0.0084(5) 0.0079(6) -0.0004(4)
O3 0.110(3) 0.076(5) 0.053(4) -0.029(3) -0.011(3) 0.018(3)
O31 0.254(18) 0.058(4) 0.048(4) -0.008(3) -0.030(7) 0.024(7)
N1 0.0504(8) 0.0292(6) 0.0408(7) -0.0022(5) -0.0045(6) 0.0016(6)
N2 0.0445(7) 0.0359(7) 0.0373(6) -0.0011(5) -0.0019(5) -0.0006(5)
C1 0.0414(7) 0.0346(7) 0.0378(7) 0.0036(7) -0.0019(7) 0.0001(6)
C2 0.0469(9) 0.0379(8) 0.0470(9) -0.0005(7) 0.0010(7) -0.0007(7)
C3 0.0568(11) 0.0501(10) 0.0614(12) -0.0009(8) 0.0137(9) 0.0073(9)
C4 0.0448(10) 0.0696(12) 0.0846(14) 0.0136(11) 0.0130(11) 0.0035(11)
C5 0.0453(9) 0.0687(12) 0.0845(14) 0.0003(12) -0.0053(11) -0.0127(10)
C6 0.0529(9) 0.0503(9) 0.0586(11) -0.0028(8) -0.0062(8) -0.0092(8)
C7 0.0481(9) 0.0401(8) 0.0479(9) 0.0042(7) -0.0097(8) 0.0004(7)
C8 0.0494(9) 0.0515(10) 0.0425(9) 0.0055(7) -0.0087(7) -0.0020(8)
C9 0.0831(14) 0.0524(10) 0.0403(9) 0.0002(8) -0.0129(9) 0.0031(10)
C10 0.0895(17) 0.0631(12) 0.0423(10) -0.0039(9) -0.0089(11) 0.0007(12)
C11 0.0864(16) 0.0902(17) 0.0368(10) -0.0021(10) -0.0095(10) 0.0018(14)
C12 0.0974(17) 0.0921(19) 0.0412(10) 0.0124(11) -0.0171(11) 0.0111(16)
C13 0.0822(15) 0.0636(12) 0.0524(11) 0.0113(10) -0.0147(11) 0.0074(12)
C14 0.119(2) 0.0489(11) 0.0708(14) -0.0011(11) -0.0376(14) 0.0240(14)
C15A 0.197(11) 0.084(9) 0.058(6) -0.026(6) -0.046(8) 0.071(8)
C15B 0.35(3) 0.057(5) 0.065(5) 0.008(4) -0.004(10) 0.029(10)

loop_
_atom_type_symbol
_atom_type_description
_atom_type_scat_dispersion_real
_atom_type_scat_dispersion_imag
_atom_type_scat_source
C C 0.0181 0.0091 'International Tables Vol C Tables 4.2.6.8 and 6.1.1.4'
H H 0.0000 0.0000 'International Tables Vol C Tables 4.2.6.8 and 6.1.1.4'
N N 0.0311 0.0180 'International Tables Vol C Tables 4.2.6.8 and 6.1.1.4'
O O 0.0492 0.0322 'International Tables Vol C Tables 4.2.6.8 and 6.1.1.4'
S S 0.3331 0.5567 'International Tables Vol C Tables 4.2.6.8 and 6.1.1.4'

loop_
_geom_angle_atom_site_label_1
_geom_angle_atom_site_label_2
_geom_angle_atom_site_label_3
_geom_angle
O1 S1 O2 119.75(8)
O1 S1 N1 104.91(8)
O2 S1 N1 106.85(7)
O1 S1 C1 109.64(9)
O2 S1 C1 107.82(7)
N1 S1 C1 107.21(8)
C15A O3 C10 120.2(12)
C10 O31 C15B 114.1(12)
N2 N1 S1 112.27(10)
N2 N1 H1 119.4(13)
S1 N1 H1 110.4(14)
C7 N2 N1 117.38(14)
C6 C1 C2 121.42(16)
C6 C1 S1 119.03(13)
C2 C1 S1 119.53(12)
C3 C2 C1 118.53(17)
C3 C2 H2 120.7
C1 C2 H2 120.7
C4 C3 C2 120.61(19)
C4 C3 H3 119.7
C2 C3 H3 119.7
C3 C4 C5 120.0(2)
C3 C4 H4 120.0
C5 C4 H4 120.0
C6 C5 C4 120.47(19)
C6 C5 H5 119.8
C4 C5 H5 119.8
C5 C6 C1 118.99(18)
C5 C6 H6 120.5
C1 C6 H6 120.5
N2 C7 C8 115.21(15)
N2 C7 C14 123.99(17)
C8 C7 C14 120.80(16)
C13 C8 C9 118.97(19)
C13 C8 C7 121.43(18)
C9 C8 C7 119.60(15)
C10 C9 C8 120.44(18)
C10 C9 H9 119.8
C8 C9 H9 119.8
O31 C10 C9 125.9(6)
O31 C10 O3 12.9(14)
C9 C10 O3 123.0(6)
O31 C10 C11 113.3(6)
C9 C10 C11 120.2(2)
O3 C10 C11 116.5(6)
C12 C11 C10 119.1(2)
C12 C11 H11 120.5
C10 C11 H11 120.5
C11 C12 C13 121.3(2)
C11 C12 H12 119.4
C13 C12 H12 119.4
C8 C13 C12 120.0(2)
C8 C13 H13 120.0
C12 C13 H13 120.0
C7 C14 H14A 109.5
C7 C14 H14B 109.5
H14A C14 H14B 109.5
C7 C14 H14C 109.5
H14A C14 H14C 109.5
H14B C14 H14C 109.5
O3 C15A H15A 109.5
O3 C15A H15B 109.5
H15A C15A H15B 109.5
O3 C15A H15F 109.5
H15A C15A H15F 109.5
H15B C15A H15F 109.5
O31 C15B H15D 109.5
O31 C15B H15E 109.5
H15D C15B H15E 109.5
O31 C15B H20C 109.5
H15D C15B H20C 109.5
H15E C15B H20C 109.5

loop_
_geom_bond_atom_site_label_1
_geom_bond_atom_site_label_2
_geom_bond_distance
S1 O1 1.4244(12)
S1 O2 1.4341(12)
S1 N1 1.6452(14)
S1 C1 1.7568(17)
O3 C15A 1.34(2)
O3 C10 1.386(13)
O31 C10 1.357(13)
O31 C15B 1.49(2)
N1 N2 1.3982(18)
N1 H1 0.83(2)
N2 C7 1.278(2)
C1 C6 1.384(2)
C1 C2 1.385(2)
C2 C3 1.384(3)
C2 H2 0.9300
C3 C4 1.378(3)
C3 H3 0.9300
C4 C5 1.382(3)
C4 H4 0.9300
C5 C6 1.376(3)
C5 H5 0.9300
C6 H6 0.9300
C7 C8 1.488(2)
C7 C14 1.502(3)
C8 C13 1.382(3)
C8 C9 1.402(3)
C9 C10 1.376(3)
C9 H9 0.9300
C10 C11 1.398(3)
C11 C12 1.367(4)
C11 H11 0.9300
C12 C13 1.389(3)
C12 H12 0.9300
C13 H13 0.9300
C14 H14A 0.9600
C14 H14B 0.9600
C14 H14C 0.9600
C15A H15A 0.9600
C15A H15B 0.9600
C15A H15F 0.9600
C15B H15D 0.9600
C15B H15E 0.9600
C15B H20C 0.9600

loop_
_geom_hbond_atom_site_label_D
_geom_hbond_atom_site_label_H
_geom_hbond_atom_site_label_A
_geom_hbond_distance_DH
_geom_hbond_distance_HA
_geom_hbond_distance_DA
_geom_hbond_angle_DHA
_geom_hbond_site_symmetry_A
N1 H1 O2 0.83(2) 2.13(2) 2.9481(18) 169.3(18) 4_745
C3 H3 O3 0.93 2.56 3.486(14) 178.4 3_466
C3 H3 O31 0.93 2.50 3.424(15) 172.3 3_466
C6 H6 O1 0.93 2.57 2.933(3) 103.9 .
C9 H9 N2 0.93 2.41 2.726(2) 99.6 .

loop_
_geom_torsion_atom_site_label_1
_geom_torsion_atom_site_label_2
_geom_torsion_atom_site_label_3
_geom_torsion_atom_site_label_4
_geom_torsion
O1 S1 N1 N2 -174.98(12)
O2 S1 N1 N2 56.92(13)
C1 S1 N1 N2 -58.46(13)
S1 N1 N2 C7 175.64(13)
O1 S1 C1 C6 16.42(17)
O2 S1 C1 C6 148.34(14)
N1 S1 C1 C6 -96.94(16)
O1 S1 C1 C2 -165.40(13)
O2 S1 C1 C2 -33.48(16)
N1 S1 C1 C2 81.24(14)
C6 C1 C2 C3 0.2(3)
S1 C1 C2 C3 -177.98(14)
C1 C2 C3 C4 -0.6(3)
C2 C3 C4 C5 0.6(3)
C3 C4 C5 C6 -0.2(3)
C4 C5 C6 C1 -0.2(3)
C2 C1 C6 C5 0.2(3)
S1 C1 C6 C5 178.39(15)
N1 N2 C7 C8 179.64(14)
N1 N2 C7 C14 0.2(3)
N2 C7 C8 C13 176.1(2)
C14 C7 C8 C13 -4.4(3)
N2 C7 C8 C9 -3.3(3)
C14 C7 C8 C9 176.1(2)
C13 C8 C9 C10 0.1(4)
C7 C8 C9 C10 179.5(2)
C15B O31 C10 C9 2(2)
C15B O31 C10 O3 -80(5)
C15B O31 C10 C11 173.2(14)
C8 C9 C10 O31 171.4(10)
C8 C9 C10 O3 -173.3(8)
C8 C9 C10 C11 0.8(4)
C15A O3 C10 O31 103(5)
C15A O3 C10 C9 -4.4(19)
C15A O3 C10 C11 -178.7(14)
O31 C10 C11 C12 -173.0(9)
C9 C10 C11 C12 -1.3(4)
O3 C10 C11 C12 173.2(7)
C10 C11 C12 C13 1.0(5)
C9 C8 C13 C12 -0.4(4)
C7 C8 C13 C12 -179.9(2)
C11 C12 C13 C8 -0.1(4)
